data_9008239
loop_
_publ_author_name
'Cho, S. A.'
'Wuensch, B. J.'

_publ_section_title
;
 The crystal structure of plagionite, Pb5Sb8S17,
 the second member in the homologous series Pb3+2nSb8S15+2n
;
_journal_name_full 'Zeitschrift fur Kristallographie'
_journal_page_first 351
_journal_page_last 378
_journal_volume 139
_journal_year 1974
_chemical_compound_source 'Wolfsberg, Harz, Germany'
_chemical_formula_sum 'Pb5 S17 Sb8'
_chemical_name_mineral Plagionite
_space_group_IT_number 15
_symmetry_space_group_name_Hall '-C 2yc'
_symmetry_space_group_name_H-M 'C 1 2/c 1'
_cell_angle_alpha 90
_cell_angle_beta 107.168
_cell_angle_gamma 90
_cell_length_a 13.4857
_cell_length_b 11.8656
_cell_length_c 19.9834
_cell_formula_units_Z 4
_cell_volume 3055.185
_database_code_amcsd 0010763
_exptl_crystal_density_diffrn 5.555
_cod_original_formula_sum 'Pb5 Sb8 S17'
_cod_database_code 9008239

loop_
_space_group_symop_operation_xyz
x,y,z
1/2+x,1/2+y,z
x,-y,1/2+z
1/2+x,1/2-y,1/2+z
-x,y,1/2-z
1/2-x,1/2+y,1/2-z
-x,-y,-z
1/2-x,1/2-y,-z

loop_
_atom_site_label
_atom_site_fract_x
_atom_site_fract_y
_atom_site_fract_z
_atom_site_U_iso_or_equiv
Pb1 0.50000 0.68010 0.75000 0.03394
Pb2 -0.23100 0.62590 0.67800 0.02761
Pb3 0.26340 0.41380 0.55160 0.03382
Sb1 0.00180 0.51840 0.60530 0.03217
Sb2 0.49060 0.30470 0.47150 0.02242
Sb3 0.72900 0.19040 0.41430 0.02318
Sb4 0.95390 0.12500 0.33290 0.02280
S1 0.00000 0.74310 0.75000 0.03040
S2 -0.81880 0.73380 0.67090 0.02660
S3 -0.61130 0.63870 0.60170 0.01900
S4 -0.36990 0.52580 0.55830 0.02406
S5 -0.10870 0.41600 0.49910 0.02153
S6 0.13140 0.31040 0.43670 0.02026
S7 0.38120 0.19260 0.37590 0.02786
S8 0.61350 0.07660 0.32100 0.02153
S9 0.85320 -0.00460 0.24380 0.02533

loop_
_cod_related_entry_id
_cod_related_entry_database
_cod_related_entry_code
1 AMCSD 0010763
